data_4087391
loop_
_publ_author_name
'Wang, Lingfang'
'Fadlallah, Sami'
'Bellini, Cl\'ement'
'Orione, Cl\'ement'
'Dorcet, Vincent'
'Carpentier, Jean-Fran\,cois'
'Sarazin, Yann'

_publ_section_title
;
 Structurally Characterized Lead(II) Alkoxides as Potent Ring-Opening
 Polymerization Catalysts
;
_journal_issue 7
_journal_name_full Organometallics
_journal_page_first 1321
_journal_paper_doi 10.1021/acs.organomet.5b00052
_journal_volume 34
_journal_year 2015
_chemical_compound_source 'synthesis as described'
_chemical_formula_moiety 'C6 H14 O2 Pb'
_chemical_formula_sum 'C6 H14 O2 Pb'
_chemical_formula_weight 325.36
_space_group_IT_number 14
_space_group_name_Hall '-P 2yab'
_space_group_name_H-M_alt 'P 1 21/a 1'
_symmetry_cell_setting monoclinic
_symmetry_Int_Tables_number 14
_symmetry_space_group_name_Hall '-P 2yab'
_symmetry_space_group_name_H-M 'P 1 21/a 1'
_atom_sites_solution_hydrogens geom
_atom_sites_solution_primary direct
_atom_sites_solution_secondary difmap
_audit_conform_dict_location ftp://ftp.iucr.org/pub/cif_core.dic
_audit_conform_dict_name cif_core.dic
_audit_conform_dict_version 2.3
_audit_creation_date 2013-06-21T13:51:59-00:00
_audit_creation_method 'WinGX routine CIF_UPDATE'
_cell_angle_alpha 90
_cell_angle_beta 99.534(2)
_cell_angle_gamma 90
_cell_formula_units_Z 4
_cell_length_a 6.5242(2)
_cell_length_b 7.6555(3)
_cell_length_c 17.7464(7)
_cell_measurement_reflns_used 3937
_cell_measurement_temperature 150(2)
_cell_measurement_theta_max 27.5
_cell_measurement_theta_min 2.33
_cell_measurement_wavelength 0.71073
_cell_volume 874.12(6)
_computing_cell_refinement 'Bruker APEX2 (Bruker, 2006)'
_computing_data_collection 'Bruker APEX2 (Bruker, 2006)'
_computing_data_reduction 'Bruker APEX2 (Bruker, 2006)'
_computing_molecular_graphics 'Ortep-3 for Windows (Farrugia, 1997)'
_computing_publication_material
;
           WinGX publication routines (Farrugia, 2012),
           CRYSCAL (T. Roisnel, local program)
;
_computing_structure_refinement 'SHELXL-97 (Sheldrick, 1997)'
_computing_structure_solution 'SIR97 (Altomare et al., 1999)'
_diffrn_ambient_temperature 150(2)
_diffrn_detector 'CCD plate'
_diffrn_measured_fraction_theta_full 0.988
_diffrn_measured_fraction_theta_max 0.988
_diffrn_measurement_device_type 'APEXII, Bruker-AXS'
_diffrn_measurement_method 'CCD rotation images, thin slices'
_diffrn_radiation_monochromator graphite
_diffrn_radiation_probe x-ray
_diffrn_radiation_type MoK\a
_diffrn_radiation_wavelength 0.71073
_diffrn_reflns_av_R_equivalents 0.0233
_diffrn_reflns_av_unetI/netI 0.0256
_diffrn_reflns_limit_h_max 8
_diffrn_reflns_limit_h_min -8
_diffrn_reflns_limit_k_max 7
_diffrn_reflns_limit_k_min -9
_diffrn_reflns_limit_l_max 23
_diffrn_reflns_limit_l_min -22
_diffrn_reflns_number 7126
_diffrn_reflns_theta_full 27.48
_diffrn_reflns_theta_max 27.48
_diffrn_reflns_theta_min 3.49
_exptl_absorpt_coefficient_mu 19.239
_exptl_absorpt_correction_T_max 0.260
_exptl_absorpt_correction_T_min 0.127
_exptl_absorpt_correction_type multi-scan
_exptl_absorpt_process_details
;
  [Sheldrick, G.M. (2002). SADABS Bruker AXS Inc., Madison, Wisconsin, USA]
;
_exptl_crystal_colour colourless
_exptl_crystal_density_diffrn 2.472
_exptl_crystal_density_method 'not measured'
_exptl_crystal_description stick
_exptl_crystal_F_000 592
_exptl_crystal_size_max 0.6
_exptl_crystal_size_mid 0.1
_exptl_crystal_size_min 0.07
_refine_diff_density_max 1.125
_refine_diff_density_min -0.988
_refine_diff_density_rms 0.133
_refine_ls_extinction_method none
_refine_ls_goodness_of_fit_ref 1.06
_refine_ls_hydrogen_treatment constr
_refine_ls_matrix_type full
_refine_ls_number_parameters 86
_refine_ls_number_reflns 1979
_refine_ls_number_restraints 0
_refine_ls_restrained_S_all 1.06
_refine_ls_R_factor_all 0.0251
_refine_ls_R_factor_gt 0.0172
_refine_ls_shift/su_max 0.001
_refine_ls_shift/su_mean 0
_refine_ls_structure_factor_coef Fsqd
_refine_ls_weighting_details 'calc w=1/[\s^2^(Fo^2^)+(0.0074P)^2^+1.0648P] where P=(Fo^2^+2Fc^2^)/3'
_refine_ls_weighting_scheme calc
_refine_ls_wR_factor_gt 0.0319
_refine_ls_wR_factor_ref 0.0338
_reflns_number_gt 1639
_reflns_number_total 1979
_reflns_threshold_expression >2sigma(I)
_cod_data_source_file om5b00052_si_002.cif
_cod_data_source_block WLF027
_cod_original_sg_symbol_H-M 'P 21/a'
_cod_database_code 4087391

loop_
_symmetry_equiv_pos_as_xyz
'x, y, z'
'-x+1/2, y+1/2, -z'
'-x, -y, -z'
'x-1/2, -y-1/2, z'

loop_
_atom_site_label
_atom_site_type_symbol
_atom_site_fract_x
_atom_site_fract_y
_atom_site_fract_z
_atom_site_U_iso_or_equiv
_atom_site_adp_type
_atom_site_occupancy
_atom_site_symmetry_multiplicity
_atom_site_calc_flag
_atom_site_refinement_flags
Pb1 Pb 0.35994(2) 0.121324(19) 0.754579(7) 0.01697(5) Uani 1 1 d .
O1 O 0.4900(4) 0.3293(4) 0.69018(13) 0.0206(6) Uani 1 1 d .
C2 C 0.3624(6) 0.4544(6) 0.6445(2) 0.0260(9) Uani 1 1 d .
H2 H 0.2442 0.4864 0.6712 0.031 Uiso 1 1 calc R
C3 C 0.4865(7) 0.6193(6) 0.6347(2) 0.0357(10) Uani 1 1 d .
H3A H 0.5299 0.6745 0.6846 0.054 Uiso 1 1 calc R
H3B H 0.3998 0.7008 0.6007 0.054 Uiso 1 1 calc R
H3C H 0.6096 0.5886 0.6125 0.054 Uiso 1 1 calc R
C4 C 0.2738(7) 0.3771(7) 0.5669(2) 0.0430(12) Uani 1 1 d .
H4A H 0.3868 0.3561 0.5379 0.064 Uiso 1 1 calc R
H4B H 0.1737 0.459 0.5387 0.064 Uiso 1 1 calc R
H4C H 0.2038 0.2666 0.5741 0.064 Uiso 1 1 calc R
O11 O 0.2086(4) 0.3094(3) 0.82281(13) 0.0177(6) Uani 1 1 d .
C12 C 0.3209(6) 0.4238(5) 0.8789(2) 0.0228(9) Uani 1 1 d .
H12 H 0.461 0.3718 0.8969 0.027 Uiso 1 1 calc R
C13 C 0.2080(7) 0.4376(6) 0.9466(2) 0.0345(11) Uani 1 1 d .
H13A H 0.0681 0.4841 0.9297 0.052 Uiso 1 1 calc R
H13B H 0.2848 0.5159 0.9849 0.052 Uiso 1 1 calc R
H13C H 0.1981 0.3216 0.969 0.052 Uiso 1 1 calc R
C14 C 0.3507(8) 0.6011(6) 0.8457(2) 0.0371(11) Uani 1 1 d .
H14A H 0.4192 0.5883 0.8009 0.056 Uiso 1 1 calc R
H14B H 0.4372 0.6732 0.8841 0.056 Uiso 1 1 calc R
H14C H 0.2151 0.6572 0.8306 0.056 Uiso 1 1 calc R

loop_
_atom_site_aniso_label
_atom_site_aniso_U_11
_atom_site_aniso_U_22
_atom_site_aniso_U_33
_atom_site_aniso_U_23
_atom_site_aniso_U_13
_atom_site_aniso_U_12
Pb1 0.01230(8) 0.01691(8) 0.02201(6) -0.00210(6) 0.00376(5) -0.00010(7)
O1 0.0140(13) 0.0258(16) 0.0210(12) 0.0068(10) 0.0001(10) 0.0010(12)
C2 0.017(2) 0.036(3) 0.0249(19) 0.0098(17) 0.0051(16) 0.0066(19)
C3 0.033(2) 0.033(3) 0.043(2) 0.017(2) 0.0087(19) 0.006(2)
C4 0.030(2) 0.066(4) 0.030(2) 0.013(2) -0.0073(18) -0.002(3)
O11 0.0117(13) 0.0185(15) 0.0223(12) -0.0068(10) 0.0014(10) -0.0009(11)
C12 0.0153(19) 0.023(2) 0.0283(19) -0.0060(15) -0.0016(15) 0.0008(17)
C13 0.047(3) 0.033(3) 0.024(2) -0.0062(17) 0.0074(19) -0.013(2)
C14 0.045(3) 0.031(3) 0.038(2) -0.011(2) 0.015(2) -0.017(2)

loop_
_atom_type_symbol
_atom_type_description
_atom_type_scat_dispersion_real
_atom_type_scat_dispersion_imag
_atom_type_scat_source
C C 0.0033 0.0016 'International Tables Vol C Tables 4.2.6.8 and 6.1.1.4'
H H 0 0 'International Tables Vol C Tables 4.2.6.8 and 6.1.1.4'
O O 0.0106 0.006 'International Tables Vol C Tables 4.2.6.8 and 6.1.1.4'
Pb Pb -3.3944 10.1111 'International Tables Vol C Tables 4.2.6.8 and 6.1.1.4'

loop_
_geom_angle_atom_site_label_1
_geom_angle_atom_site_label_2
_geom_angle_atom_site_label_3
_geom_angle
_geom_angle_site_symmetry_1
_geom_angle_site_symmetry_3
O1 Pb1 O11 93.35(10) . .
O1 Pb1 O11 72.25(8) . 4_665
O11 Pb1 O11 92.90(7) . 4_665
O1 Pb1 O1 94.49(7) . 4_565
O11 Pb1 O1 70.77(8) . 4_565
O11 Pb1 O1 158.67(9) 4_665 4_565
C2 O1 Pb1 122.6(2) . .
C2 O1 Pb1 125.5(2) . 4_665
Pb1 O1 Pb1 107.11(9) . 4_665
O1 C2 C4 110.5(4) . .
O1 C2 C3 110.4(3) . .
C4 C2 C3 110.4(3) . .
O1 C2 H2 108.5 . .
C4 C2 H2 108.5 . .
C3 C2 H2 108.5 . .
C2 C3 H3A 109.5 . .
C2 C3 H3B 109.5 . .
H3A C3 H3B 109.5 . .
C2 C3 H3C 109.5 . .
H3A C3 H3C 109.5 . .
H3B C3 H3C 109.5 . .
C2 C4 H4A 109.5 . .
C2 C4 H4B 109.5 . .
H4A C4 H4B 109.5 . .
C2 C4 H4C 109.5 . .
H4A C4 H4C 109.5 . .
H4B C4 H4C 109.5 . .
C12 O11 Pb1 123.6(2) . .
C12 O11 Pb1 122.5(2) . 4_565
Pb1 O11 Pb1 109.37(9) . 4_565
O11 C12 C14 111.4(3) . .
O11 C12 C13 109.5(3) . .
C14 C12 C13 111.1(3) . .
O11 C12 H12 108.3 . .
C14 C12 H12 108.3 . .
C13 C12 H12 108.3 . .
C12 C13 H13A 109.5 . .
C12 C13 H13B 109.5 . .
H13A C13 H13B 109.5 . .
C12 C13 H13C 109.5 . .
H13A C13 H13C 109.5 . .
H13B C13 H13C 109.5 . .
C12 C14 H14A 109.5 . .
C12 C14 H14B 109.5 . .
H14A C14 H14B 109.5 . .
C12 C14 H14C 109.5 . .
H14A C14 H14C 109.5 . .
H14B C14 H14C 109.5 . .

loop_
_geom_bond_atom_site_label_1
_geom_bond_atom_site_label_2
_geom_bond_distance
_geom_bond_site_symmetry_2
Pb1 O1 2.210(3) .
Pb1 O11 2.216(2) .
Pb1 O11 2.451(2) 4_665
Pb1 O1 2.522(2) 4_565
O1 C2 1.430(4) .
O1 Pb1 2.522(2) 4_665
C2 C4 1.522(6) .
C2 C3 1.525(6) .
C2 H2 1 .
C3 H3A 0.98 .
C3 H3B 0.98 .
C3 H3C 0.98 .
C4 H4A 0.98 .
C4 H4B 0.98 .
C4 H4C 0.98 .
O11 C12 1.433(4) .
O11 Pb1 2.451(2) 4_565
C12 C14 1.504(6) .
C12 C13 1.513(5) .
C12 H12 1 .
C13 H13A 0.98 .
C13 H13B 0.98 .
C13 H13C 0.98 .
C14 H14A 0.98 .
C14 H14B 0.98 .
C14 H14C 0.98 .

loop_
_geom_torsion_atom_site_label_1
_geom_torsion_atom_site_label_2
_geom_torsion_atom_site_label_3
_geom_torsion_atom_site_label_4
_geom_torsion
_geom_torsion_site_symmetry_1
_geom_torsion_site_symmetry_4
O11 Pb1 O1 C2 -59.5(3) . .
O11 Pb1 O1 C2 -151.5(3) 4_665 .
O1 Pb1 O1 C2 11.5(3) 4_565 .
O11 Pb1 O1 Pb1 97.07(10) . 4_665
O11 Pb1 O1 Pb1 5.10(9) 4_665 4_665
O1 Pb1 O1 Pb1 168.03(10) 4_565 4_665
Pb1 O1 C2 C4 -81.1(3) . .
Pb1 O1 C2 C4 126.7(3) 4_665 .
Pb1 O1 C2 C3 156.5(3) . .
Pb1 O1 C2 C3 4.3(4) 4_665 .
O1 Pb1 O11 C12 -68.1(3) . .
O11 Pb1 O11 C12 4.3(3) 4_665 .
O1 Pb1 O11 C12 -161.7(3) 4_565 .
O1 Pb1 O11 Pb1 88.39(11) . 4_565
O11 Pb1 O11 Pb1 160.77(11) 4_665 4_565
O1 Pb1 O11 Pb1 -5.20(9) 4_565 4_565
Pb1 O11 C12 C14 95.4(4) . .
Pb1 O11 C12 C14 -58.2(4) 4_565 .
Pb1 O11 C12 C13 -141.4(3) . .
Pb1 O11 C12 C13 65.0(4) 4_565 .
